data_1543801
loop_
_publ_author_name
'Shu, Chao'
'Wang, Yong-Heng'
'Shen, Cang-Hai'
'Ruan, Peng-Peng'
'Lu, Xin'
'Ye, Long-Wu'

_publ_section_title
;
 Gold-Catalyzed Intermolecular Ynamide Amination-Initiated Aza-Nazarov
 Cyclization: Access to Functionalized 2-Aminopyrroles.
;
_journal_issue 13
_journal_name_full 'Organic letters'
_journal_page_first 3254
_journal_page_last 3257
_journal_paper_doi 10.1021/acs.orglett.6b01503
_journal_volume 18
_journal_year 2016
_chemical_formula_moiety 'C24 H21 Br N2 O2 S'
_chemical_formula_sum 'C24 H21 Br N2 O2 S'
_chemical_formula_weight 481.40
_chemical_name_systematic
;
 ?
;
_space_group_crystal_system triclinic
_space_group_IT_number 2
_space_group_name_Hall '-P 1'
_space_group_name_H-M_alt 'P -1'
_symmetry_space_group_name_Hall '-P 1'
_symmetry_space_group_name_H-M 'P -1'
_atom_sites_solution_hydrogens difmap
_atom_sites_solution_primary direct
_audit_creation_date 2016-04-15
_audit_creation_method
;
Olex2 1.2
(compiled 2015.01.06 svn.r3119 for OlexSys, GUI svn.r4979)
;
_cell_angle_alpha 90.203(5)
_cell_angle_beta 105.459(4)
_cell_angle_gamma 116.432(7)
_cell_formula_units_Z 2
_cell_length_a 9.0001(5)
_cell_length_b 9.6916(8)
_cell_length_c 13.9766(5)
_cell_measurement_reflns_used 4340
_cell_measurement_temperature 100.00(10)
_cell_measurement_theta_max 65.6270
_cell_measurement_theta_min 5.1280
_cell_volume 1041.58(13)
_computing_cell_refinement
;
CrysAlisPro, Agilent Technologies,
Version 1.171.37.35 (release 13-08-2014 CrysAlis171 .NET)
(compiled Aug 13 2014,18:06:01)
;
_computing_data_collection
;
CrysAlisPro, Agilent Technologies,
Version 1.171.37.35 (release 13-08-2014 CrysAlis171 .NET)
(compiled Aug 13 2014,18:06:01)
;
_computing_data_reduction
;
CrysAlisPro, Agilent Technologies,
Version 1.171.37.35 (release 13-08-2014 CrysAlis171 .NET)
(compiled Aug 13 2014,18:06:01)
;
_computing_molecular_graphics 'Olex2 (Dolomanov et al., 2009)'
_computing_publication_material 'Olex2 (Dolomanov et al., 2009)'
_computing_structure_refinement 'ShelXL (Sheldrick, 2008)'
_computing_structure_solution 'ShelXT (Sheldrick, 2015)'
_diffrn_ambient_environment N~2~
_diffrn_ambient_temperature 100.00(10)
_diffrn_detector 'CCD plate'
_diffrn_detector_area_resol_mean 10.4741
_diffrn_detector_type Atlas
_diffrn_measured_fraction_theta_full 0.928
_diffrn_measured_fraction_theta_max 0.972
_diffrn_measurement_details
;
  1 omega   19.00   86.00   1.0000    2.0000
omega____ theta____ kappa____ phi______ frames
    -       91.1609  -30.0000   60.0000 67

  2 omega   37.00   68.00   1.0000    1.0000
omega____ theta____ kappa____ phi______ frames
    -       40.7547  -99.0000  120.0000 31

  3 omega   12.00  123.00   1.0000    2.0000
omega____ theta____ kappa____ phi______ frames
    -       91.1609  -77.0000   60.0000 111

  4 omega   47.00  120.00   1.0000    2.0000
omega____ theta____ kappa____ phi______ frames
    -       91.1609 -125.0000  -90.0000 73

  5 omega   27.00  103.00   1.0000    2.0000
omega____ theta____ kappa____ phi______ frames
    -       91.1609  -94.0000    0.0000 76

  6 omega   67.00  166.00   1.0000    2.0000
omega____ theta____ kappa____ phi______ frames
    -       91.1609   30.0000 -120.0000 99

  7 omega  110.00  154.00   1.0000    2.0000
omega____ theta____ kappa____ phi______ frames
    -       91.1609  125.0000   30.0000 44

  8 omega  141.00  166.00   1.0000    2.0000
omega____ theta____ kappa____ phi______ frames
    -       91.1609  125.0000   60.0000 25

  9 omega   97.00  141.00   1.0000    2.0000
omega____ theta____ kappa____ phi______ frames
    -       91.1609  125.0000  150.0000 44

 10 omega   95.00  120.00   1.0000    2.0000
omega____ theta____ kappa____ phi______ frames
    -       91.1609  125.0000   60.0000 25

 11 omega   66.00  162.00   1.0000    2.0000
omega____ theta____ kappa____ phi______ frames
    -       91.1609   45.0000  -30.0000 96

 12 omega    2.00   33.00   1.0000    1.0000
omega____ theta____ kappa____ phi______ frames
    -       40.7547  -99.0000  120.0000 31

 13 omega  -49.00   34.00   1.0000    1.0000
omega____ theta____ kappa____ phi______ frames
    -      -40.7547   37.0000   30.0000 83

 14 omega  -45.00  -13.00   1.0000    1.0000
omega____ theta____ kappa____ phi______ frames
    -      -40.7547   37.0000 -180.0000 32

 15 omega -114.00  -13.00   1.0000    1.0000
omega____ theta____ kappa____ phi______ frames
    -      -40.7547  -57.0000 -120.0000 101
;
_diffrn_measurement_device 'four-circle diffractometer'
_diffrn_measurement_device_type 'SuperNova, Dual, Cu at zero, Atlas'
_diffrn_measurement_method '\w scans'
_diffrn_orient_matrix_UB_11 0.1144562000
_diffrn_orient_matrix_UB_12 -0.0611116000
_diffrn_orient_matrix_UB_13 0.0697066000
_diffrn_orient_matrix_UB_21 0.1562192000
_diffrn_orient_matrix_UB_22 0.1640166000
_diffrn_orient_matrix_UB_23 0.0226295000
_diffrn_orient_matrix_UB_31 -0.0513194000
_diffrn_orient_matrix_UB_32 0.0389838000
_diffrn_orient_matrix_UB_33 0.0893039000
_diffrn_radiation_monochromator mirror
_diffrn_radiation_probe x-ray
_diffrn_radiation_type CuK\a
_diffrn_radiation_wavelength 1.54184
_diffrn_reflns_av_R_equivalents 0.0260
_diffrn_reflns_av_unetI/netI 0.0269
_diffrn_reflns_Laue_measured_fraction_full 0.928
_diffrn_reflns_Laue_measured_fraction_max 0.972
_diffrn_reflns_limit_h_max 10
_diffrn_reflns_limit_h_min -10
_diffrn_reflns_limit_k_max 11
_diffrn_reflns_limit_k_min -10
_diffrn_reflns_limit_l_max 16
_diffrn_reflns_limit_l_min -13
_diffrn_reflns_number 6078
_diffrn_reflns_point_group_measured_fraction_full 0.928
_diffrn_reflns_point_group_measured_fraction_max 0.972
_diffrn_reflns_theta_full 67.684
_diffrn_reflns_theta_max 65.667
_diffrn_reflns_theta_min 3.314
_diffrn_source 'sealed X-ray tube'
_diffrn_source_type 'SuperNova (Cu) X-ray Source'
_exptl_absorpt_coefficient_mu 3.820
_exptl_absorpt_correction_T_max 1.00000
_exptl_absorpt_correction_T_min 0.64787
_exptl_absorpt_correction_type multi-scan
_exptl_absorpt_process_details
;
CrysAlisPro, Agilent Technologies,
Version 1.171.37.35 (release 13-08-2014 CrysAlis171 .NET)
(compiled Aug 13 2014,18:06:01)
Empirical absorption correction using spherical harmonics,
 implemented in SCALE3 ABSPACK scaling algorithm.
;
_exptl_crystal_colour colourless
_exptl_crystal_colour_primary colourless
_exptl_crystal_density_diffrn 1.535
_exptl_crystal_description block
_exptl_crystal_F_000 492
_exptl_crystal_size_max 0.1
_exptl_crystal_size_mid 0.05
_exptl_crystal_size_min 0.05
_refine_diff_density_max 0.351
_refine_diff_density_min -0.617
_refine_diff_density_rms 0.089
_refine_ls_extinction_method none
_refine_ls_goodness_of_fit_ref 1.004
_refine_ls_hydrogen_treatment refall
_refine_ls_matrix_type full
_refine_ls_number_parameters 355
_refine_ls_number_reflns 3507
_refine_ls_number_restraints 0
_refine_ls_restrained_S_all 1.004
_refine_ls_R_factor_all 0.0346
_refine_ls_R_factor_gt 0.0337
_refine_ls_shift/su_max 0.001
_refine_ls_shift/su_mean 0.000
_refine_ls_structure_factor_coef Fsqd
_refine_ls_weighting_details
;
 w=1/[\s^2^(Fo^2^)+(0.1000P)^2^]
 where P=(Fo^2^+2Fc^2^)/3
;
_refine_ls_weighting_scheme calc
_refine_ls_wR_factor_gt 0.1114
_refine_ls_wR_factor_ref 0.1135
_reflns_Friedel_coverage 0.000
_reflns_number_gt 3373
_reflns_number_total 3507
_reflns_threshold_expression 'I > 2\s(I)'
_cod_data_source_file ol6b01503_si_002.cif
_cod_data_source_block sc-160415
_cod_database_code 1543801
_shelxl_version_number 2013-2
_shelx_space_group_comment
;
The symmetry employed for this shelxl refinement is uniquely defined
by the following loop, which should always be used as a source of
symmetry information in preference to the above space-group names.
They are only intended as comments.
;
_reflns_odcompleteness_completeness 99.62
_reflns_odcompleteness_iscentric 1
_reflns_odcompleteness_theta 61.08
_olex2_refinement_description
;
;
_olex2_submission_special_instructions 'No special instructions were received'

loop_
_space_group_symop_operation_xyz
'x, y, z'
'-x, -y, -z'

loop_
_atom_site_label
_atom_site_type_symbol
_atom_site_fract_x
_atom_site_fract_y
_atom_site_fract_z
_atom_site_U_iso_or_equiv
_atom_site_adp_type
_atom_site_occupancy
_atom_site_site_symmetry_order
_atom_site_calc_flag
Br01 Br 0.22625(3) 0.30753(3) 0.44656(2) 0.02451(15) Uani 1 1 d
S002 S 0.57800(6) 0.84786(5) 0.92225(4) 0.01360(16) Uani 1 1 d
O003 O 0.4097(2) 0.83986(18) 0.90342(12) 0.0209(4) Uani 1 1 d
O004 O 0.6435(2) 0.7883(2) 1.00730(12) 0.0263(4) Uani 1 1 d
N005 N 0.7131(2) 0.58723(19) 0.82349(12) 0.0115(4) Uani 1 1 d
N006 N 0.5710(2) 0.74998(19) 0.82204(13) 0.0141(4) Uani 1 1 d
C007 C 0.8743(3) 0.6047(2) 0.82362(15) 0.0138(4) Uani 1 1 d
C008 C 0.9233(3) 0.4780(2) 0.82223(16) 0.0141(4) Uani 1 1 d
C009 C 0.9806(3) 0.7605(2) 0.82397(17) 0.0158(4) Uani 1 1 d
C00A C 1.1324(3) 0.3841(3) 0.89387(19) 0.0209(5) Uani 1 1 d
C00B C 1.0662(3) 0.4892(2) 0.89838(17) 0.0169(4) Uani 1 1 d
C00C C 0.4581(3) 0.3258(2) 0.74920(16) 0.0143(4) Uani 1 1 d
C00D C 0.2765(3) 0.6486(2) 0.70634(16) 0.0152(4) Uani 1 1 d
C00E C 0.3937(3) 0.1691(2) 0.76030(18) 0.0174(5) Uani 1 1 d
C00F C 0.4098(3) 0.3679(2) 0.65487(17) 0.0153(4) Uani 1 1 d
C00G C 1.0569(3) 0.2696(2) 0.81225(19) 0.0211(5) Uani 1 1 d
C00H C 0.7206(3) 0.7334(2) 0.82430(15) 0.0135(4) Uani 1 1 d
C00I C 0.4546(3) 0.7423(2) 0.72524(16) 0.0135(4) Uani 1 1 d
C00J C 0.8823(3) 0.8404(2) 0.82321(16) 0.0170(4) Uani 1 1 d
C00K C 0.4058(3) 0.8041(3) 0.55748(18) 0.0202(5) Uani 1 1 d
C00L C 0.8442(3) 0.3571(2) 0.74175(17) 0.0162(4) Uani 1 1 d
C00M C 0.1645(3) 0.6365(2) 0.61341(17) 0.0187(5) Uani 1 1 d
C00N C 0.2983(3) 0.2522(3) 0.57480(16) 0.0167(4) Uani 1 1 d
C00O C 0.5197(3) 0.8205(2) 0.65086(17) 0.0165(4) Uani 1 1 d
C00P C 0.2345(3) 0.0953(3) 0.58482(19) 0.0227(5) Uani 1 1 d
C00Q C 0.2288(3) 0.7135(3) 0.53897(18) 0.0211(5) Uani 1 1 d
C00R C 0.5720(3) 0.4471(2) 0.84016(16) 0.0144(4) Uani 1 1 d
C00S C 0.7283(3) 1.0439(3) 0.92844(19) 0.0196(5) Uani 1 1 d
C00T C 0.9121(3) 0.2548(2) 0.73707(18) 0.0211(5) Uani 1 1 d
C00U C 0.2841(3) 0.0550(2) 0.67855(18) 0.0212(5) Uani 1 1 d
H00D H 0.232(3) 0.595(3) 0.755(2) 0.017(6) Uiso 1 1 d
H00M H 0.043(4) 0.572(3) 0.601(2) 0.023(7) Uiso 1 1 d
H00C H 0.618(4) 0.401(3) 0.885(2) 0.026(7) Uiso 1 1 d
H00I H 0.709(4) 1.076(3) 0.868(2) 0.025(7) Uiso 1 1 d
H00J H 0.923(3) 0.944(3) 0.8224(19) 0.018(6) Uiso 1 1 d
H00E H 0.421(4) 0.138(3) 0.818(2) 0.018(6) Uiso 1 1 d
H00N H 0.838(4) 1.053(3) 0.941(2) 0.021(6) Uiso 1 1 d
H00L H 0.756(3) 0.347(3) 0.6900(19) 0.007(5) Uiso 1 1 d
H00O H 0.626(4) 0.881(3) 0.661(2) 0.022(7) Uiso 1 1 d
H00B H 1.119(3) 0.570(3) 0.953(2) 0.012(6) Uiso 1 1 d
H00T H 0.863(4) 0.170(4) 0.676(2) 0.034(8) Uiso 1 1 d
H00R H 0.709(4) 1.091(3) 0.978(2) 0.020(6) Uiso 1 1 d
H00F H 0.449(4) 0.473(4) 0.644(2) 0.030(7) Uiso 1 1 d
H00H H 0.500(4) 0.483(3) 0.863(2) 0.021(6) Uiso 1 1 d
H00A H 1.230(4) 0.392(3) 0.947(2) 0.018(6) Uiso 1 1 d
H00G H 1.107(4) 0.208(3) 0.805(2) 0.028(7) Uiso 1 1 d
H009 H 1.093(4) 0.798(3) 0.822(2) 0.023(7) Uiso 1 1 d
H00Q H 0.153(4) 0.701(3) 0.478(2) 0.029(7) Uiso 1 1 d
H00U H 0.240(4) -0.053(4) 0.686(2) 0.040(8) Uiso 1 1 d
H00P H 0.156(5) 0.009(4) 0.524(3) 0.045(9) Uiso 1 1 d
H00K H 0.446(4) 0.858(3) 0.511(2) 0.022(7) Uiso 1 1 d

loop_
_atom_site_aniso_label
_atom_site_aniso_U_11
_atom_site_aniso_U_22
_atom_site_aniso_U_33
_atom_site_aniso_U_23
_atom_site_aniso_U_13
_atom_site_aniso_U_12
Br01 0.0266(2) 0.0344(2) 0.0152(2) -0.00092(13) 0.00067(13) 0.01957(15)
S002 0.0148(3) 0.0155(3) 0.0124(3) 0.0008(2) 0.0053(2) 0.0079(2)
O003 0.0149(8) 0.0249(8) 0.0237(9) -0.0056(6) 0.0072(6) 0.0094(6)
O004 0.0420(10) 0.0328(9) 0.0162(8) 0.0088(7) 0.0119(8) 0.0258(8)
N005 0.0114(8) 0.0120(8) 0.0110(8) -0.0004(6) 0.0039(7) 0.0051(7)
N006 0.0138(8) 0.0155(8) 0.0140(9) -0.0017(6) 0.0043(7) 0.0075(7)
C007 0.0138(10) 0.0153(9) 0.0105(10) -0.0007(7) 0.0027(8) 0.0056(8)
C008 0.0168(10) 0.0139(9) 0.0152(11) 0.0036(8) 0.0092(9) 0.0078(8)
C009 0.0104(10) 0.0158(10) 0.0200(11) -0.0003(8) 0.0055(8) 0.0046(8)
C00A 0.0204(12) 0.0229(11) 0.0263(13) 0.0121(9) 0.0119(10) 0.0131(9)
C00B 0.0163(10) 0.0178(10) 0.0183(12) 0.0033(9) 0.0083(9) 0.0074(8)
C00C 0.0113(9) 0.0164(10) 0.0150(11) 0.0002(8) 0.0050(8) 0.0056(8)
C00D 0.0166(10) 0.0125(9) 0.0179(11) -0.0001(8) 0.0067(9) 0.0070(8)
C00E 0.0185(11) 0.0162(10) 0.0197(12) 0.0024(9) 0.0083(9) 0.0084(9)
C00F 0.0147(10) 0.0148(10) 0.0198(11) 0.0025(8) 0.0073(9) 0.0084(8)
C00G 0.0229(11) 0.0163(10) 0.0352(13) 0.0110(9) 0.0186(10) 0.0130(9)
C00H 0.0137(10) 0.0148(9) 0.0138(10) -0.0004(7) 0.0030(8) 0.0088(8)
C00I 0.0148(10) 0.0137(9) 0.0137(10) -0.0013(8) 0.0033(8) 0.0087(8)
C00J 0.0172(11) 0.0119(10) 0.0198(11) -0.0002(8) 0.0054(8) 0.0050(8)
C00K 0.0289(12) 0.0180(10) 0.0159(11) 0.0039(9) 0.0096(10) 0.0111(9)
C00L 0.0168(11) 0.0158(10) 0.0161(11) 0.0036(8) 0.0067(9) 0.0068(8)
C00M 0.0162(11) 0.0143(10) 0.0205(12) -0.0035(8) 0.0005(9) 0.0054(9)
C00N 0.0142(10) 0.0227(11) 0.0139(11) -0.0020(9) 0.0031(8) 0.0100(9)
C00O 0.0162(11) 0.0123(9) 0.0212(12) 0.0006(8) 0.0088(9) 0.0050(9)
C00P 0.0172(11) 0.0191(11) 0.0263(13) -0.0072(9) 0.0049(9) 0.0047(9)
C00Q 0.0262(12) 0.0194(11) 0.0152(11) -0.0026(8) -0.0001(10) 0.0119(10)
C00R 0.0138(10) 0.0145(10) 0.0156(11) 0.0023(8) 0.0068(9) 0.0057(8)
C00S 0.0205(12) 0.0170(10) 0.0200(12) -0.0027(9) 0.0092(9) 0.0058(9)
C00T 0.0260(12) 0.0131(10) 0.0273(13) 0.0021(9) 0.0148(10) 0.0079(9)
C00U 0.0219(11) 0.0126(10) 0.0264(13) -0.0009(9) 0.0091(10) 0.0048(9)

loop_
_atom_type_symbol
_atom_type_description
_atom_type_scat_dispersion_real
_atom_type_scat_dispersion_imag
_atom_type_scat_source
C C 0.0181 0.0091 'International Tables Vol C Tables 4.2.6.8 and 6.1.1.4'
H H 0.0000 0.0000 'International Tables Vol C Tables 4.2.6.8 and 6.1.1.4'
Br Br -0.6763 1.2805 'International Tables Vol C Tables 4.2.6.8 and 6.1.1.4'
N N 0.0311 0.0180 'International Tables Vol C Tables 4.2.6.8 and 6.1.1.4'
O O 0.0492 0.0322 'International Tables Vol C Tables 4.2.6.8 and 6.1.1.4'
S S 0.3331 0.5567 'International Tables Vol C Tables 4.2.6.8 and 6.1.1.4'

loop_
_geom_angle_atom_site_label_1
_geom_angle_atom_site_label_2
_geom_angle_atom_site_label_3
_geom_angle
O003 S002 N006 106.51(9)
O003 S002 C00S 107.55(10)
O004 S002 O003 119.63(11)
O004 S002 N006 106.74(9)
O004 S002 C00S 108.55(12)
N006 S002 C00S 107.28(10)
C007 N005 C00H 107.82(16)
C007 N005 C00R 126.02(17)
C00H N005 C00R 125.09(17)
C00H N006 S002 117.60(14)
C00H N006 C00I 118.39(16)
C00I N006 S002 118.98(13)
N005 C007 C008 125.86(17)
C009 C007 N005 108.08(17)
C009 C007 C008 126.05(19)
C00B C008 C007 118.39(19)
C00B C008 C00L 118.79(19)
C00L C008 C007 122.4(2)
C007 C009 C00J 107.72(19)
C007 C009 H009 122.8(16)
C00J C009 H009 129.4(17)
C00B C00A H00A 120.0(15)
C00G C00A C00B 119.5(2)
C00G C00A H00A 120.5(15)
C008 C00B C00A 120.8(2)
C008 C00B H00B 119.2(15)
C00A C00B H00B 120.0(15)
C00E C00C C00F 119.4(2)
C00E C00C C00R 119.3(2)
C00F C00C C00R 121.20(19)
C00I C00D H00D 121.3(17)
C00M C00D C00I 119.3(2)
C00M C00D H00D 119.4(17)
C00C C00E H00E 122.3(18)
C00U C00E C00C 120.6(2)
C00U C00E H00E 117.1(18)
C00C C00F H00F 122.3(19)
C00N C00F C00C 118.98(19)
C00N C00F H00F 118.7(19)
C00A C00G C00T 120.3(2)
C00A C00G H00G 120.3(19)
C00T C00G H00G 119.3(19)
N005 C00H N006 120.08(18)
C00J C00H N005 108.91(17)
C00J C00H N006 130.96(19)
C00D C00I N006 118.71(19)
C00O C00I N006 120.77(19)
C00O C00I C00D 120.4(2)
C009 C00J H00J 124.7(17)
C00H C00J C009 107.46(18)
C00H C00J H00J 127.8(17)
C00O C00K H00K 119.8(19)
C00Q C00K C00O 120.4(2)
C00Q C00K H00K 119.6(19)
C008 C00L H00L 122.7(15)
C00T C00L C008 120.0(2)
C00T C00L H00L 117.1(15)
C00D C00M C00Q 120.4(2)
C00D C00M H00M 118.7(17)
C00Q C00M H00M 120.9(17)
C00F C00N Br01 119.51(17)
C00F C00N C00P 122.1(2)
C00P C00N Br01 118.39(17)
C00I C00O H00O 122.4(19)
C00K C00O C00I 119.4(2)
C00K C00O H00O 118.2(19)
C00N C00P H00P 121.9(19)
C00U C00P C00N 118.4(2)
C00U C00P H00P 119.6(19)
C00K C00Q C00M 120.0(2)
C00K C00Q H00Q 121.1(19)
C00M C00Q H00Q 118.8(19)
N005 C00R C00C 115.43(17)
N005 C00R H00C 108.4(19)
N005 C00R H00H 105.3(16)
C00C C00R H00C 105.8(19)
C00C C00R H00H 108.3(17)
H00C C00R H00H 114(2)
S002 C00S H00I 110.5(19)
S002 C00S H00N 109.5(16)
S002 C00S H00R 101.0(17)
H00I C00S H00N 103(2)
H00I C00S H00R 116(2)
H00N C00S H00R 116(2)
C00G C00T H00T 117.3(17)
C00L C00T C00G 120.5(2)
C00L C00T H00T 122.0(17)
C00E C00U H00U 121(2)
C00P C00U C00E 120.5(2)
C00P C00U H00U 119(2)

loop_
_geom_bond_atom_site_label_1
_geom_bond_atom_site_label_2
_geom_bond_distance
Br01 C00N 1.902(2)
S002 O003 1.4326(16)
S002 O004 1.4239(17)
S002 N006 1.6602(17)
S002 C00S 1.759(2)
N005 C007 1.383(3)
N005 C00H 1.388(3)
N005 C00R 1.462(3)
N006 C00H 1.417(3)
N006 C00I 1.452(3)
C007 C008 1.479(3)
C007 C009 1.381(3)
C008 C00B 1.394(3)
C008 C00L 1.402(3)
C009 C00J 1.410(3)
C009 H009 0.92(3)
C00A C00B 1.399(3)
C00A C00G 1.379(4)
C00A H00A 0.96(3)
C00B H00B 0.95(3)
C00C C00E 1.391(3)
C00C C00F 1.396(3)
C00C C00R 1.507(3)
C00D C00I 1.393(3)
C00D C00M 1.383(3)
C00D H00D 0.93(3)
C00E C00U 1.386(3)
C00E H00E 0.87(3)
C00F C00N 1.381(3)
C00F H00F 0.95(3)
C00G C00T 1.388(4)
C00G H00G 0.91(3)
C00H C00J 1.364(3)
C00I C00O 1.391(3)
C00J H00J 0.91(3)
C00K C00O 1.386(3)
C00K C00Q 1.382(3)
C00K H00K 0.88(3)
C00L C00T 1.386(3)
C00L H00L 0.88(3)
C00M C00Q 1.384(3)
C00M H00M 0.95(3)
C00N C00P 1.389(3)
C00O H00O 0.84(3)
C00P C00U 1.384(4)
C00P H00P 1.03(4)
C00Q H00Q 0.91(3)
C00R H00C 0.89(3)
C00R H00H 0.98(3)
C00S H00I 0.90(3)
C00S H00N 0.92(3)
C00S H00R 0.93(3)
C00T H00T 1.03(3)
C00U H00U 0.96(3)
